data_4101054
loop_
_publ_author_name
'Ilhan, Faysal'
'Tyson, Daniel'
'Stasko, Daniel'
'Kirschbaum, Kristin'
'Meador, Micheal A.'

_publ_section_title
;
Twisted, Z-Shaped Perylene Bisimide
;
_journal_name_full 'Journal of the American Chemical Society'
_journal_year 2006
_chemical_formula_moiety 'C52 H50 N2 O4'
_chemical_formula_sum 'C52 H50 N2 O4'
_chemical_formula_weight 766.94
_space_group_IT_number 15
_symmetry_cell_setting monoclinic
_symmetry_space_group_name_Hall '-C 2yc'
_symmetry_space_group_name_H-M 'C 1 2/c 1'
_cell_angle_alpha 90.00
_cell_angle_beta 93.089(1)
_cell_angle_gamma 90.00
_cell_formula_units_Z 4
_cell_length_a 22.0080(12)
_cell_length_b 8.2920(5)
_cell_length_c 22.3830(12)
_cell_measurement_temperature 150(1)
_cell_volume 4078.7(4)
_diffrn_ambient_temperature 150(1)
_exptl_crystal_density_diffrn 1.249
_cod_original_sg_symbol_H-M 'C 2/c'
_cod_database_code 4101054

loop_
_symmetry_equiv_pos_as_xyz
'x, y, z'
'-x, y, -z+1/2'
'x+1/2, y+1/2, z'
'-x+1/2, y+1/2, -z+1/2'
'-x, -y, -z'
'x, -y, z-1/2'
'-x+1/2, -y+1/2, -z'
'x+1/2, -y+1/2, z-1/2'

loop_
_atom_site_label
_atom_site_type_symbol
_atom_site_fract_x
_atom_site_fract_y
_atom_site_fract_z
_atom_site_U_iso_or_equiv
_atom_site_adp_type
_atom_site_occupancy
_atom_site_symmetry_multiplicity
_atom_site_calc_flag
_atom_site_refinement_flags
_atom_site_disorder_assembly
_atom_site_disorder_group
O1 O 0.82721(7) 0.6521(2) 0.32266(7) 0.0464(4) Uani 1 1 d . A .
O2 O 0.74208(7) 0.6095(3) 0.13416(8) 0.0573(5) Uani 1 1 d . A .
N1 N 0.77226(8) 0.6343(2) 0.23318(8) 0.0374(5) Uani 1 1 d . A .
C1 C 1.06856(10) 0.4540(3) 0.14980(9) 0.0332(5) Uani 1 1 d . A .
C2 C 1.04068(10) 0.4393(3) 0.09241(10) 0.0378(5) Uani 1 1 d . . .
C3 C 0.97990(10) 0.4675(3) 0.08316(10) 0.0379(5) Uani 1 1 d . . .
C4 C 0.94333(9) 0.5011(3) 0.13162(9) 0.0328(5) Uani 1 1 d . A .
C5 C 0.87922(10) 0.5301(3) 0.12188(10) 0.0353(5) Uani 1 1 d . . .
C6 C 0.84728(9) 0.5620(3) 0.17126(10) 0.0343(5) Uani 1 1 d . A .
C7 C 0.78151(10) 0.6029(3) 0.17375(10) 0.0395(6) Uani 1 1 d . . .
C8 C 0.82497(10) 0.6178(3) 0.27000(10) 0.0347(5) Uani 1 1 d . . .
C9 C 0.87361(9) 0.5615(2) 0.23048(9) 0.0311(5) Uani 1 1 d . A .
C10 C 0.93479(9) 0.5253(2) 0.24197(9) 0.0289(5) Uani 1 1 d . . .
C11 C 0.97104(9) 0.5078(2) 0.19077(9) 0.0292(5) Uani 1 1 d . A .
C12 C 1.03560(9) 0.4954(2) 0.19843(9) 0.0295(5) Uani 1 1 d . . .
C13A C 0.8493(2) 0.5528(7) 0.0627(2) 0.0216(13) Uiso 0.50 1 d P A 1
C14A C 0.8205(3) 0.4150(7) 0.0357(3) 0.0479(14) Uiso 0.50 1 d P A 1
H14A H 0.8195 0.3160 0.0569 0.057 Uiso 0.50 1 calc PR A 1
C15A C 0.7940(3) 0.4261(8) -0.0219(3) 0.0523(15) Uiso 0.50 1 d P A 1
H15A H 0.7751 0.3344 -0.0403 0.063 Uiso 0.50 1 calc PR A 1
C16A C 0.7952(2) 0.5726(7) -0.0528(2) 0.0252(10) Uiso 0.50 1 d P A 1
H16A H 0.7798 0.5791 -0.0931 0.030 Uiso 0.50 1 calc PR A 1
C17A C 0.8193(2) 0.7094(7) -0.0238(2) 0.0309(12) Uiso 0.50 1 d P A 1
H17A H 0.8168 0.8112 -0.0432 0.037 Uiso 0.50 1 calc PR A 1
C18A C 0.8462(3) 0.6977(8) 0.0318(3) 0.0374(17) Uiso 0.50 1 d P A 1
H18A H 0.8635 0.7916 0.0502 0.045 Uiso 0.50 1 calc PR A 1
C13B C 0.8509(3) 0.5079(8) 0.0573(3) 0.0350(17) Uiso 0.50 1 d P A 3
C14B C 0.8406(3) 0.3767(7) 0.0274(2) 0.0464(14) Uiso 0.50 1 d P A 3
H14B H 0.8522 0.2762 0.0449 0.056 Uiso 0.50 1 calc PR A 3
C15B C 0.8131(3) 0.3793(9) -0.0297(3) 0.0603(17) Uiso 0.50 1 d P A 3
H15B H 0.8066 0.2804 -0.0505 0.072 Uiso 0.50 1 calc PR A 3
C16B C 0.7965(3) 0.5082(9) -0.0548(3) 0.0529(17) Uiso 0.50 1 d P A 3
H16B H 0.7737 0.5043 -0.0920 0.064 Uiso 0.50 1 calc PR A 3
C17B C 0.8104(3) 0.6513(10) -0.0301(3) 0.0499(16) Uiso 0.50 1 d P A 3
H17B H 0.8013 0.7486 -0.0512 0.060 Uiso 0.50 1 calc PR A 3
C18B C 0.8393(3) 0.6549(10) 0.0292(3) 0.050(2) Uiso 0.50 1 d P A 3
H18B H 0.8500 0.7540 0.0483 0.060 Uiso 0.50 1 calc PR A 3
C19 C 0.71425(10) 0.6870(3) 0.25527(13) 0.0422(6) Uani 1 1 d . . .
C20 C 0.67508(11) 0.5478(3) 0.27412(12) 0.0423(6) Uani 1 1 d . A .
C21 C 0.61620(12) 0.6078(3) 0.29876(14) 0.0468(6) Uani 1 1 d . . .
C22 C 0.57488(13) 0.4770(3) 0.32028(15) 0.0639(8) Uani 1 1 d . A .
H22A H 0.5982 0.4087 0.3497 0.077 Uiso 1 1 calc R . .
H22B H 0.5617 0.4079 0.2859 0.077 Uiso 1 1 calc R . .
C23 C 0.51872(14) 0.5416(4) 0.34912(18) 0.0636(8) Uani 1 1 d . . .
C24A C 0.4676(3) 0.4097(7) 0.3562(3) 0.0515(13) Uiso 0.50 1 d P A 1
H24A H 0.4527 0.3738 0.3158 0.062 Uiso 0.50 1 calc PR A 1
H24B H 0.4860 0.3151 0.3772 0.062 Uiso 0.50 1 calc PR A 1
C25A C 0.4145(3) 0.4659(8) 0.3895(3) 0.0598(16) Uiso 0.50 1 d P A 1
H25A H 0.3802 0.3896 0.3831 0.072 Uiso 0.50 1 calc PR A 1
H25B H 0.4011 0.5732 0.3746 0.072 Uiso 0.50 1 calc PR A 1
C26A C 0.4334(4) 0.4763(11) 0.4569(4) 0.097(2) Uiso 0.50 1 d P A 1
H26A H 0.3990 0.5155 0.4789 0.145 Uiso 0.50 1 calc PR A 1
H26B H 0.4677 0.5509 0.4629 0.145 Uiso 0.50 1 calc PR A 1
H26C H 0.4454 0.3692 0.4718 0.145 Uiso 0.50 1 calc PR A 1
C24B C 0.4864(3) 0.4254(7) 0.3865(3) 0.0598(15) Uiso 0.50 1 d P A 3
H24C H 0.5149 0.3855 0.4189 0.072 Uiso 0.50 1 calc PR A 3
H24D H 0.4733 0.3318 0.3615 0.072 Uiso 0.50 1 calc PR A 3
C25B C 0.4294(3) 0.5000(9) 0.4149(4) 0.0720(19) Uiso 0.50 1 d P A 3
H25D H 0.4429 0.5879 0.4424 0.086 Uiso 0.50 1 calc PR A 3
H25E H 0.4025 0.5479 0.3828 0.086 Uiso 0.50 1 calc PR A 3
C26B C 0.3942(3) 0.3810(9) 0.4482(3) 0.084(2) Uiso 0.50 1 d P A 3
H26D H 0.3588 0.4341 0.4642 0.126 Uiso 0.50 1 calc PR A 3
H26E H 0.4201 0.3364 0.4811 0.126 Uiso 0.50 1 calc PR A 3
H26F H 0.3805 0.2938 0.4211 0.126 Uiso 0.50 1 calc PR A 3
H1 H 1.1118(11) 0.436(3) 0.1563(9) 0.031(6) Uiso 1 1 d . . .
H3 H 0.9615(11) 0.458(3) 0.0445(11) 0.041(6) Uiso 1 1 d . . .
H20B H 0.6643(12) 0.482(3) 0.2378(12) 0.055(8) Uiso 1 1 d . . .
H2 H 1.0643(11) 0.407(3) 0.0593(11) 0.044(6) Uiso 1 1 d . . .
H19B H 0.7248(11) 0.750(3) 0.2912(12) 0.050(7) Uiso 1 1 d . . .
H19A H 0.6934(12) 0.748(3) 0.2225(12) 0.053(7) Uiso 1 1 d . . .
H21B H 0.5950(14) 0.669(4) 0.2685(13) 0.070(9) Uiso 1 1 d . . .
H20A H 0.6989(12) 0.484(3) 0.3062(12) 0.055(7) Uiso 1 1 d . . .
H21A H 0.6289(14) 0.677(4) 0.3305(14) 0.073(10) Uiso 1 1 d . . .
H23B H 0.4953(17) 0.614(5) 0.3185(16) 0.097(12) Uiso 1 1 d . . .
H23A H 0.5348(15) 0.603(4) 0.3844(15) 0.077(10) Uiso 1 1 d . . .

loop_
_atom_site_aniso_label
_atom_site_aniso_U_11
_atom_site_aniso_U_22
_atom_site_aniso_U_33
_atom_site_aniso_U_23
_atom_site_aniso_U_13
_atom_site_aniso_U_12
O1 0.0389(9) 0.0558(11) 0.0445(10) -0.0073(8) 0.0023(7) 0.0108(8)
O2 0.0305(9) 0.0938(15) 0.0468(10) 0.0236(10) -0.0062(8) 0.0039(9)
N1 0.0271(9) 0.0397(10) 0.0452(11) 0.0059(8) 0.0001(8) 0.0036(8)
C1 0.0280(11) 0.0387(12) 0.0328(11) 0.0026(9) 0.0013(9) -0.0015(9)
C2 0.0350(12) 0.0493(14) 0.0294(12) 0.0013(10) 0.0032(10) -0.0014(10)
C3 0.0368(12) 0.0510(14) 0.0254(11) 0.0056(10) -0.0022(9) -0.0049(10)
C4 0.0304(11) 0.0370(12) 0.0307(11) 0.0076(9) -0.0010(9) -0.0041(9)
C5 0.0307(11) 0.0405(12) 0.0343(12) 0.0106(9) -0.0022(9) -0.0061(9)
C6 0.0278(11) 0.0375(12) 0.0374(12) 0.0096(9) -0.0018(9) -0.0028(9)
C7 0.0310(12) 0.0448(13) 0.0424(13) 0.0141(10) -0.0026(10) -0.0011(10)
C8 0.0306(11) 0.0323(11) 0.0411(13) 0.0033(10) 0.0013(9) 0.0020(9)
C9 0.0274(11) 0.0311(11) 0.0346(11) 0.0048(9) 0.0002(9) -0.0012(9)
C10 0.0292(11) 0.0250(10) 0.0322(11) 0.0012(8) -0.0019(9) -0.0023(8)
C11 0.0283(11) 0.0276(10) 0.0315(11) 0.0045(8) 0.0007(9) -0.0032(8)
C12 0.0293(11) 0.0302(10) 0.0287(11) 0.0030(8) -0.0006(8) -0.0013(8)
C19 0.0293(12) 0.0406(13) 0.0569(15) 0.0058(12) 0.0028(11) 0.0062(10)
C20 0.0360(13) 0.0396(13) 0.0515(15) 0.0019(12) 0.0046(11) 0.0060(10)
C21 0.0375(14) 0.0413(14) 0.0624(17) 0.0003(13) 0.0095(12) 0.0038(11)
C22 0.0523(16) 0.0471(16) 0.095(2) 0.0069(15) 0.0302(16) 0.0096(13)
C23 0.0531(17) 0.0507(17) 0.089(2) -0.0018(17) 0.0274(17) 0.0037(14)

loop_
_geom_bond_atom_site_label_1
_geom_bond_atom_site_label_2
_geom_bond_distance
_geom_bond_site_symmetry_2
_geom_bond_publ_flag
O1 C8 1.211(3) . ?
O2 C7 1.208(3) . ?
N1 C7 1.381(3) . ?
N1 C8 1.393(3) . ?
N1 C19 1.460(3) . ?
C1 C12 1.383(3) . ?
C1 C2 1.399(3) . ?
C1 H1 0.97(2) . ?
C2 C3 1.363(3) . ?
C2 H2 0.96(3) . ?
C3 C4 1.413(3) . ?
C3 H3 0.94(2) . ?
C4 C11 1.429(3) . ?
C4 C5 1.436(3) . ?
C5 C6 1.367(3) . ?
C5 C13A 1.459(5) . ?
C5 C13B 1.555(6) . ?
C6 C9 1.418(3) . ?
C6 C7 1.491(3) . ?
C8 C9 1.499(3) . ?
C9 C10 1.390(3) . ?
C10 C11 1.439(3) . ?
C10 C12 1.474(3) 2_755 ?
C11 C12 1.426(3) . ?
C12 C10 1.474(3) 2_755 ?
C13A C18A 1.386(8) . ?
C13A C14A 1.426(8) . ?
C14A C15A 1.389(8) . ?
C14A H14A 0.9500 . ?
C15A C16A 1.398(8) . ?
C15A H15A 0.9500 . ?
C16A C17A 1.397(7) . ?
C16A H16A 0.9500 . ?
C17A C18A 1.352(8) . ?
C17A H17A 0.9500 . ?
C18A H18A 0.9500 . ?
C13B C14B 1.291(9) . ?
C13B C18B 1.389(10) . ?
C14B C15B 1.384(8) . ?
C14B H14B 0.9500 . ?
C15B C16B 1.252(10) . ?
C15B H15B 0.9500 . ?
C16B C17B 1.337(10) . ?
C16B H16B 0.9500 . ?
C17B C18B 1.439(10) . ?
C17B H17B 0.9500 . ?
C18B H18B 0.9500 . ?
C19 C20 1.514(3) . ?
C19 H19B 0.98(3) . ?
C19 H19A 0.98(3) . ?
C20 C21 1.519(3) . ?
C20 H20B 1.00(3) . ?
C20 H20A 1.02(3) . ?
C21 C22 1.511(4) . ?
C21 H21B 0.95(3) . ?
C21 H21A 0.94(3) . ?
C22 C23 1.522(4) . ?
C22 H22A 0.9900 . ?
C22 H22B 0.9900 . ?
C23 C24B 1.483(7) . ?
C23 C24A 1.583(6) . ?
C23 H23B 1.03(4) . ?
C23 H23A 0.99(3) . ?
C24A C25A 1.494(8) . ?
C24A H24A 0.9900 . ?
C24A H24B 0.9900 . ?
C25A C26A 1.546(10) . ?
C25A H25A 0.9900 . ?
C25A H25B 0.9900 . ?
C26A H26A 0.9800 . ?
C26A H26B 0.9800 . ?
C26A H26C 0.9800 . ?
C24B C25B 1.563(9) . ?
C24B H24C 0.9900 . ?
C24B H24D 0.9900 . ?
C25B C26B 1.480(10) . ?
C25B H25D 0.9900 . ?
C25B H25E 0.9900 . ?
C26B H26D 0.9800 . ?
C26B H26E 0.9800 . ?
C26B H26F 0.9800 . ?
